data_7116629
loop_
_publ_author_name
'Weiwei Fang'
'Cong Liu'
'Jiangbo Chen'
'Zhengwei Lu'
'Zhi-Ming Li'
'Xiaoling Bao'
'Tao Tu'

_publ_section_title
;
 The electronic effects of ligands on metal-coordination geometry: a key
 role in the visual discrimination of dimethylaminopyridine and its
 application towards chemo-switch
;
_journal_name_full Chem.Commun.
_journal_page_first 4267
_journal_paper_doi 10.1039/C5cc00196J
_journal_volume 51
_journal_year 2015
_chemical_formula_sum 'C20 H13 Cl Cu F3 N3 O4 S'
_chemical_formula_weight 547.38
_chemical_name_systematic a30701b
_space_group_crystal_system monoclinic
_space_group_IT_number 14
_space_group_name_Hall '-P 2ybc'
_space_group_name_H-M_alt 'P 1 21/c 1'
_symmetry_space_group_name_Hall '-P 2ybc'
_symmetry_space_group_name_H-M 'P 1 21/c 1'
_atom_sites_solution_hydrogens geom
_audit_creation_method SHELXL-2013
_audit_update_record
;
2015-01-27 deposited with the CCDC.
2015-02-03 downloaded from the CCDC.
;
_cell_angle_alpha 90
_cell_angle_beta 94.218(4)
_cell_angle_gamma 90
_cell_formula_units_Z 4
_cell_length_a 7.590(3)
_cell_length_b 20.098(7)
_cell_length_c 13.487(5)
_cell_measurement_reflns_used 839
_cell_measurement_temperature 293(2)
_cell_measurement_theta_max 24.558
_cell_measurement_theta_min 2.530
_cell_volume 2051.8(13)
_computing_cell_refinement 'Bruker SMART'
_computing_data_collection 'Bruker SMART'
_computing_data_reduction 'Bruker SHELXTL'
_computing_molecular_graphics 'Bruker SHELXTL'
_computing_publication_material 'Bruker SHELXTL'
_computing_structure_refinement 'SHELXL-2013 (Sheldrick, 2013)'
_computing_structure_solution 'Bruker SHELXTL'
_diffrn_ambient_temperature 293(2)
_diffrn_measured_fraction_theta_full 0.991
_diffrn_measured_fraction_theta_max 0.985
_diffrn_measurement_device_type 'CCD area detector'
_diffrn_measurement_method 'phi and omega scans'
_diffrn_radiation_type MoK\a
_diffrn_radiation_wavelength 0.71073
_diffrn_reflns_av_R_equivalents 0.0430
_diffrn_reflns_av_unetI/netI 0.0549
_diffrn_reflns_Laue_measured_fraction_full 0.991
_diffrn_reflns_Laue_measured_fraction_max 0.985
_diffrn_reflns_limit_h_max 8
_diffrn_reflns_limit_h_min -9
_diffrn_reflns_limit_k_max 17
_diffrn_reflns_limit_k_min -24
_diffrn_reflns_limit_l_max 15
_diffrn_reflns_limit_l_min -16
_diffrn_reflns_number 9055
_diffrn_reflns_point_group_measured_fraction_full 0.991
_diffrn_reflns_point_group_measured_fraction_max 0.985
_diffrn_reflns_theta_full 25.242
_diffrn_reflns_theta_max 25.996
_diffrn_reflns_theta_min 1.822
_exptl_absorpt_coefficient_mu 1.359
_exptl_absorpt_correction_T_max 1.000
_exptl_absorpt_correction_T_min 0.199
_exptl_absorpt_correction_type multi=scan
_exptl_absorpt_process_details sadabs
_exptl_crystal_colour block
_exptl_crystal_density_diffrn 1.772
_exptl_crystal_description 'dark blue'
_exptl_crystal_F_000 1100
_exptl_crystal_preparation 'Magnetic properties'
_exptl_crystal_recrystallization_method 'Vapour Deposition'
_exptl_crystal_size_max 0.250
_exptl_crystal_size_mid 0.200
_exptl_crystal_size_min 0.200
_refine_diff_density_max 0.503
_refine_diff_density_min -0.586
_refine_diff_density_rms 0.073
_refine_ls_extinction_method none
_refine_ls_goodness_of_fit_ref 0.914
_refine_ls_hydrogen_treatment constr
_refine_ls_matrix_type full
_refine_ls_number_parameters 298
_refine_ls_number_reflns 3971
_refine_ls_number_restraints 0
_refine_ls_restrained_S_all 0.914
_refine_ls_R_factor_all 0.0548
_refine_ls_R_factor_gt 0.0377
_refine_ls_shift/su_max 0.006
_refine_ls_shift/su_mean 0.000
_refine_ls_structure_factor_coef Fsqd
_refine_ls_weighting_details
; 
 w=1/[\s^2^(Fo^2^)+(0.0507P)^2^] 
 where P=(Fo^2^+2Fc^2^)/3 
;
_refine_ls_weighting_scheme calc
_refine_ls_wR_factor_gt 0.0891
_refine_ls_wR_factor_ref 0.0935
_reflns_Friedel_coverage 0.000
_reflns_number_gt 2815
_reflns_number_total 3971
_reflns_threshold_expression 'I > 2\s(I)'
_cod_data_source_file c5cc00196j2.cif
_cod_data_source_block a30701b
_cod_original_cell_volume 2051.9(12)
_cod_database_code 7116629
_shelx_space_group_comment
; 
The symmetry employed for this shelxl refinement is uniquely defined 
by the following loop, which should always be used as a source of 
symmetry information in preference to the above space-group names. 
They are only intended as comments. 
;
_shelx_estimated_absorpt_t_min 0.728
_shelx_estimated_absorpt_t_max 0.773
_shelxl_version_number 2013-2

loop_
_space_group_symop_operation_xyz
'x, y, z'
'-x, y+1/2, -z+1/2'
'-x, -y, -z'
'x, -y-1/2, z-1/2'

loop_
_atom_site_label
_atom_site_type_symbol
_atom_site_fract_x
_atom_site_fract_y
_atom_site_fract_z
_atom_site_U_iso_or_equiv
_atom_site_adp_type
_atom_site_occupancy
_atom_site_site_symmetry_order
_atom_site_calc_flag
_atom_site_refinement_flags_posn
_atom_site_refinement_flags_adp
Cu1 Cu 1.05547(5) 0.53814(2) 0.38097(2) 0.03897(13) Uani 1 1 d . .
Cl1 Cl 1.25943(12) 0.56074(4) 0.50039(6) 0.0537(2) Uani 1 1 d . .
N1 N 1.1544(3) 0.45229(11) 0.33042(17) 0.0381(6) Uani 1 1 d . .
N2 N 0.8584(3) 0.50935(11) 0.29349(16) 0.0343(5) Uani 1 1 d . .
N3 N 0.8809(3) 0.61087(11) 0.40577(16) 0.0371(6) Uani 1 1 d . .
S1 S 0.88156(11) 0.17792(4) 0.27632(6) 0.0459(2) Uani 1 1 d . .
O1 O 0.4503(3) 0.39618(10) 0.04129(16) 0.0513(6) Uani 1 1 d . .
O2 O 0.8348(3) 0.10881(10) 0.26321(17) 0.0554(6) Uani 1 1 d . .
O3 O 0.8116(4) 0.22050(12) 0.19692(17) 0.0690(7) Uani 1 1 d . .
O4 O 1.0614(3) 0.19001(11) 0.31164(17) 0.0592(6) Uani 1 1 d . .
F1 F 0.7722(3) 0.26837(13) 0.3951(2) 0.1090(10) Uani 1 1 d . .
F2 F 0.5839(3) 0.19242(14) 0.36001(19) 0.0969(8) Uani 1 1 d . .
F3 F 0.8101(4) 0.17065(15) 0.46154(17) 0.1185(10) Uani 1 1 d . .
C1 C 1.3132(4) 0.42613(15) 0.3560(2) 0.0436(7) Uani 1 1 d . .
H1 H 1.3912 0.4498 0.3993 0.052 Uiso 1 1 calc R U
C2 C 1.3657(5) 0.36557(16) 0.3208(2) 0.0524(9) Uani 1 1 d . .
H2 H 1.4777 0.3489 0.3391 0.063 Uiso 1 1 calc R U
C3 C 1.2495(5) 0.33010(15) 0.2578(2) 0.0518(8) Uani 1 1 d . .
H3 H 1.2814 0.2888 0.2340 0.062 Uiso 1 1 calc R U
C4 C 1.0855(4) 0.35637(15) 0.2305(2) 0.0467(8) Uani 1 1 d . .
H4 H 1.0056 0.3328 0.1883 0.056 Uiso 1 1 calc R U
C5 C 1.0408(4) 0.41805(13) 0.2665(2) 0.0371(7) Uani 1 1 d . .
C6 C 0.8711(4) 0.45244(13) 0.2424(2) 0.0372(7) Uani 1 1 d . .
C7 C 0.7312(4) 0.43125(14) 0.1786(2) 0.0408(7) Uani 1 1 d . .
H7 H 0.7396 0.3919 0.1431 0.049 Uiso 1 1 calc R U
C8 C 0.5776(4) 0.46937(14) 0.1680(2) 0.0387(7) Uani 1 1 d . .
C9 C 0.5661(4) 0.52688(14) 0.2263(2) 0.0387(7) Uani 1 1 d . .
H9 H 0.4629 0.5519 0.2231 0.046 Uiso 1 1 calc R U
C10 C 0.7094(4) 0.54560(13) 0.28818(19) 0.0351(6) Uani 1 1 d . .
C11 C 0.7217(4) 0.60396(13) 0.3550(2) 0.0355(7) Uani 1 1 d . .
C12 C 0.5857(4) 0.64788(15) 0.3669(2) 0.0440(7) Uani 1 1 d . .
H12 H 0.4756 0.6414 0.3334 0.053 Uiso 1 1 calc R U
C13 C 0.6153(5) 0.70200(15) 0.4298(2) 0.0518(8) Uani 1 1 d . .
H13 H 0.5258 0.7325 0.4389 0.062 Uiso 1 1 calc R U
C14 C 0.7805(5) 0.70963(16) 0.4785(2) 0.0540(9) Uani 1 1 d . .
H14 H 0.8043 0.7461 0.5199 0.065 Uiso 1 1 calc R U
C15 C 0.9094(5) 0.66327(15) 0.4657(2) 0.0467(8) Uani 1 1 d . .
H15 H 1.0196 0.6685 0.4997 0.056 Uiso 1 1 calc R U
C16 C 0.4295(4) 0.45135(14) 0.0995(2) 0.0410(7) Uani 1 1 d . .
C17 C 0.2697(4) 0.47830(16) 0.0772(2) 0.0489(8) Uani 1 1 d . .
H17 H 0.2235 0.5159 0.1061 0.059 Uiso 1 1 calc R U
C18 C 0.1848(5) 0.43843(17) 0.0012(2) 0.0545(9) Uani 1 1 d . .
H18 H 0.0724 0.4448 -0.0295 0.065 Uiso 1 1 calc R U
C19 C 0.2968(5) 0.39056(17) -0.0173(2) 0.0534(9) Uani 1 1 d . .
H19 H 0.2740 0.3572 -0.0643 0.064 Uiso 1 1 calc R U
C23 C 0.7555(5) 0.2030(2) 0.3790(3) 0.0693(11) Uani 1 1 d . .

loop_
_atom_site_aniso_label
_atom_site_aniso_U_11
_atom_site_aniso_U_22
_atom_site_aniso_U_33
_atom_site_aniso_U_23
_atom_site_aniso_U_13
_atom_site_aniso_U_12
Cu1 0.0389(2) 0.0382(2) 0.0388(2) -0.00334(16) -0.00470(16) 0.00089(16)
Cl1 0.0535(5) 0.0580(5) 0.0466(4) -0.0013(4) -0.0159(4) 0.0003(4)
N1 0.0370(14) 0.0363(14) 0.0408(13) 0.0034(11) 0.0022(11) 0.0025(11)
N2 0.0364(14) 0.0308(13) 0.0355(12) -0.0016(10) 0.0003(11) -0.0031(10)
N3 0.0418(15) 0.0335(13) 0.0357(12) -0.0023(10) 0.0011(11) -0.0036(11)
S1 0.0449(5) 0.0407(5) 0.0516(5) -0.0038(4) 0.0004(4) -0.0067(4)
O1 0.0515(14) 0.0449(13) 0.0558(13) -0.0108(11) -0.0086(11) -0.0014(10)
O2 0.0567(15) 0.0384(12) 0.0722(15) -0.0087(11) 0.0119(12) -0.0093(10)
O3 0.0758(19) 0.0650(16) 0.0633(15) 0.0165(13) -0.0144(14) -0.0098(13)
O4 0.0425(14) 0.0665(16) 0.0669(15) -0.0018(12) -0.0084(12) -0.0077(11)
F1 0.095(2) 0.0860(18) 0.144(2) -0.0731(17) 0.0015(18) 0.0008(14)
F2 0.0557(15) 0.127(2) 0.1107(19) -0.0476(16) 0.0232(14) -0.0143(14)
F3 0.124(3) 0.176(3) 0.0565(15) 0.0146(17) 0.0125(15) 0.021(2)
C1 0.0416(19) 0.0440(19) 0.0446(17) 0.0062(14) -0.0010(14) 0.0009(14)
C2 0.050(2) 0.047(2) 0.061(2) 0.0147(16) 0.0094(17) 0.0134(16)
C3 0.060(2) 0.0362(18) 0.061(2) 0.0025(15) 0.0145(18) 0.0102(16)
C4 0.051(2) 0.0358(17) 0.0535(18) -0.0012(15) 0.0087(16) -0.0027(15)
C5 0.0404(18) 0.0334(16) 0.0378(15) 0.0021(12) 0.0054(13) -0.0027(13)
C6 0.0394(17) 0.0327(16) 0.0398(15) 0.0010(13) 0.0051(13) -0.0024(13)
C7 0.049(2) 0.0324(16) 0.0411(16) -0.0043(13) 0.0016(14) -0.0036(14)
C8 0.0410(17) 0.0367(17) 0.0381(15) 0.0027(13) 0.0004(13) -0.0065(13)
C9 0.0397(17) 0.0363(17) 0.0400(16) 0.0018(13) 0.0022(13) 0.0010(13)
C10 0.0389(17) 0.0317(15) 0.0346(14) 0.0037(12) 0.0027(13) -0.0013(13)
C11 0.0401(17) 0.0323(16) 0.0339(15) 0.0004(12) 0.0011(13) -0.0027(13)
C12 0.0444(19) 0.0435(18) 0.0434(17) -0.0004(14) -0.0001(14) 0.0013(14)
C13 0.062(2) 0.0439(19) 0.0499(19) -0.0056(15) 0.0095(17) 0.0122(16)
C14 0.066(3) 0.0428(19) 0.0525(19) -0.0137(15) 0.0003(18) 0.0016(17)
C15 0.054(2) 0.0408(18) 0.0441(17) -0.0076(14) -0.0033(15) -0.0028(15)
C16 0.048(2) 0.0360(17) 0.0382(16) -0.0019(13) -0.0005(14) -0.0070(14)
C17 0.048(2) 0.0447(19) 0.0522(19) -0.0049(15) -0.0069(16) -0.0018(15)
C18 0.052(2) 0.054(2) 0.055(2) 0.0008(16) -0.0157(17) -0.0065(17)
C19 0.062(2) 0.049(2) 0.0478(18) -0.0045(16) -0.0102(17) -0.0166(18)
C23 0.056(3) 0.079(3) 0.072(3) -0.022(2) -0.002(2) -0.007(2)

loop_
_atom_type_symbol
_atom_type_description
_atom_type_scat_dispersion_real
_atom_type_scat_dispersion_imag
_atom_type_scat_source
C C 0.0033 0.0016 'International Tables Vol C Tables 4.2.6.8 and 6.1.1.4'
H H 0.0000 0.0000 'International Tables Vol C Tables 4.2.6.8 and 6.1.1.4'
N N 0.0061 0.0033 'International Tables Vol C Tables 4.2.6.8 and 6.1.1.4'
O O 0.0106 0.0060 'International Tables Vol C Tables 4.2.6.8 and 6.1.1.4'
F F 0.0171 0.0103 'International Tables Vol C Tables 4.2.6.8 and 6.1.1.4'
S S 0.1246 0.1234 'International Tables Vol C Tables 4.2.6.8 and 6.1.1.4'
Cl Cl 0.1484 0.1585 'International Tables Vol C Tables 4.2.6.8 and 6.1.1.4'
Cu Cu 0.3201 1.2651 'International Tables Vol C Tables 4.2.6.8 and 6.1.1.4'

loop_
_geom_angle_atom_site_label_1
_geom_angle_atom_site_label_2
_geom_angle_atom_site_label_3
_geom_angle
N2 Cu1 N3 80.17(10)
N2 Cu1 N1 80.07(10)
N3 Cu1 N1 160.02(10)
N2 Cu1 Cl1 170.11(7)
N3 Cu1 Cl1 99.47(7)
N1 Cu1 Cl1 99.48(7)
C1 N1 C5 118.8(3)
C1 N1 Cu1 126.8(2)
C5 N1 Cu1 114.3(2)
C6 N2 C10 121.8(2)
C6 N2 Cu1 119.27(19)
C10 N2 Cu1 118.89(19)
C15 N3 C11 119.1(3)
C15 N3 Cu1 126.4(2)
C11 N3 Cu1 114.53(18)
O4 S1 O3 115.87(15)
O4 S1 O2 115.08(14)
O3 S1 O2 114.03(14)
O4 S1 C23 104.02(16)
O3 S1 C23 102.51(19)
O2 S1 C23 102.86(17)
C19 O1 C16 105.6(2)
N1 C1 C2 122.5(3)
C3 C2 C1 118.8(3)
C4 C3 C2 119.5(3)
C3 C4 C5 119.4(3)
N1 C5 C4 121.0(3)
N1 C5 C6 113.8(2)
C4 C5 C6 125.1(3)
N2 C6 C7 120.0(3)
N2 C6 C5 112.4(2)
C7 C6 C5 127.6(3)
C6 C7 C8 119.5(3)
C7 C8 C9 118.7(3)
C7 C8 C16 122.2(3)
C9 C8 C16 119.1(3)
C10 C9 C8 119.1(3)
N2 C10 C9 120.7(3)
N2 C10 C11 112.5(2)
C9 C10 C11 126.8(3)
N3 C11 C12 121.7(3)
N3 C11 C10 113.9(2)
C12 C11 C10 124.5(3)
C11 C12 C13 119.0(3)
C14 C13 C12 118.6(3)
C15 C14 C13 119.7(3)
N3 C15 C14 121.8(3)
C17 C16 O1 109.7(3)
C17 C16 C8 133.5(3)
O1 C16 C8 116.8(3)
C16 C17 C18 106.8(3)
C19 C18 C17 106.5(3)
C18 C19 O1 111.4(3)
F2 C23 F3 109.0(4)
F2 C23 F1 105.6(3)
F3 C23 F1 109.0(3)
F2 C23 S1 112.0(3)
F3 C23 S1 110.8(3)
F1 C23 S1 110.4(3)

loop_
_geom_bond_atom_site_label_1
_geom_bond_atom_site_label_2
_geom_bond_distance
Cu1 N2 1.925(2)
Cu1 N3 2.017(2)
Cu1 N1 2.020(2)
Cu1 Cl1 2.1979(10)
N1 C1 1.337(4)
N1 C5 1.360(4)
N2 C6 1.342(3)
N2 C10 1.343(4)
N3 C15 1.336(3)
N3 C11 1.351(4)
S1 O4 1.433(2)
S1 O3 1.441(2)
S1 O2 1.441(2)
S1 C23 1.812(4)
O1 C19 1.363(4)
O1 C16 1.374(3)
F1 C23 1.337(4)
F2 C23 1.326(4)
F3 C23 1.328(5)
C1 C2 1.376(4)
C2 C3 1.378(5)
C3 C4 1.376(4)
C4 C5 1.383(4)
C5 C6 1.477(4)
C6 C7 1.384(4)
C7 C8 1.393(4)
C8 C9 1.405(4)
C8 C16 1.448(4)
C9 C10 1.374(4)
C10 C11 1.478(4)
C11 C12 1.377(4)
C12 C13 1.387(4)
C13 C14 1.381(5)
C14 C15 1.371(4)
C16 C17 1.342(4)
C17 C18 1.418(4)
C18 C19 1.320(5)

loop_
_geom_torsion_atom_site_label_1
_geom_torsion_atom_site_label_2
_geom_torsion_atom_site_label_3
_geom_torsion_atom_site_label_4
_geom_torsion
C5 N1 C1 C2 -0.5(4)
Cu1 N1 C1 C2 176.9(2)
N1 C1 C2 C3 -0.9(5)
C1 C2 C3 C4 1.0(5)
C2 C3 C4 C5 0.3(5)
C1 N1 C5 C4 1.9(4)
Cu1 N1 C5 C4 -175.9(2)
C1 N1 C5 C6 -179.0(2)
Cu1 N1 C5 C6 3.3(3)
C3 C4 C5 N1 -1.8(4)
C3 C4 C5 C6 179.2(3)
C10 N2 C6 C7 3.1(4)
Cu1 N2 C6 C7 -179.5(2)
C10 N2 C6 C5 -174.8(2)
Cu1 N2 C6 C5 2.6(3)
N1 C5 C6 N2 -3.7(4)
C4 C5 C6 N2 175.4(3)
N1 C5 C6 C7 178.5(3)
C4 C5 C6 C7 -2.4(5)
N2 C6 C7 C8 -0.1(4)
C5 C6 C7 C8 177.5(3)
C6 C7 C8 C9 -3.1(4)
C6 C7 C8 C16 177.4(3)
C7 C8 C9 C10 3.3(4)
C16 C8 C9 C10 -177.2(3)
C6 N2 C10 C9 -2.8(4)
Cu1 N2 C10 C9 179.73(19)
C6 N2 C10 C11 176.5(2)
Cu1 N2 C10 C11 -0.9(3)
C8 C9 C10 N2 -0.4(4)
C8 C9 C10 C11 -179.7(3)
C15 N3 C11 C12 -3.0(4)
Cu1 N3 C11 C12 177.2(2)
C15 N3 C11 C10 177.6(2)
Cu1 N3 C11 C10 -2.2(3)
N2 C10 C11 N3 2.0(3)
C9 C10 C11 N3 -178.6(3)
N2 C10 C11 C12 -177.4(3)
C9 C10 C11 C12 1.9(5)
N3 C11 C12 C13 2.5(4)
C10 C11 C12 C13 -178.1(3)
C11 C12 C13 C14 -0.3(5)
C12 C13 C14 C15 -1.4(5)
C11 N3 C15 C14 1.2(4)
Cu1 N3 C15 C14 -179.1(2)
C13 C14 C15 N3 1.0(5)
C19 O1 C16 C17 0.0(3)
C19 O1 C16 C8 -178.8(3)
C7 C8 C16 C17 178.6(3)
C9 C8 C16 C17 -0.9(5)
C7 C8 C16 O1 -3.0(4)
C9 C8 C16 O1 177.5(2)
O1 C16 C17 C18 -0.1(4)
C8 C16 C17 C18 178.4(3)
C16 C17 C18 C19 0.1(4)
C17 C18 C19 O1 -0.1(4)
C16 O1 C19 C18 0.1(4)
O4 S1 C23 F2 -177.5(3)
O3 S1 C23 F2 61.4(3)
O2 S1 C23 F2 -57.2(3)
O4 S1 C23 F3 -55.6(3)
O3 S1 C23 F3 -176.7(3)
O2 S1 C23 F3 64.7(3)
O4 S1 C23 F1 65.2(3)
O3 S1 C23 F1 -55.9(3)
O2 S1 C23 F1 -174.5(3)
